data_2217728
loop_
_publ_author_name
'Yu, Guofeng'
'Ding, Yu'
'Wang, Li'
'Fu, Zhengbing'
'Hu, Xinliang'

_publ_section_title
;Bis{\m-2,2'-[<i>o</i>-phenylenebis(nitrilomethylidyne)]diphenolato}dicopper(II)
 <i>N</i>,<i>N</i>'-dimethylformamide disolvate
;
_journal_coeditor_code BR2066
_journal_issue 3
_journal_name_full 'Acta Crystallographica Section E'
_journal_page_first m504
_journal_paper_doi 10.1107/S1600536808005394
_journal_volume 64
_journal_year 2008
_chemical_formula_iupac '[Cu2 (C20 H14 N2 O2)2], 2C3 H7 N O'
_chemical_formula_moiety 'C40 H28 Cu2 N4 O4, 2(C3 H7 N O)'
_chemical_formula_sum 'C46 H42 Cu2 N6 O6'
_chemical_formula_weight 901.94
_chemical_name_systematic
;
Bis{\m-2,2'-[o-phenylenebis(nitrilomethylidyne)]diphenolato}dicopper(II)
N,N'-dimethylformamide disolvate
;
_space_group_IT_number 14
_symmetry_cell_setting monoclinic
_symmetry_space_group_name_Hall '-P 2yn'
_symmetry_space_group_name_H-M 'P 1 21/n 1'
_atom_sites_solution_hydrogens geom
_atom_sites_solution_primary direct
_atom_sites_solution_secondary difmap
_audit_creation_method SHELXL-97
_cell_angle_alpha 90.00
_cell_angle_beta 93.2520(10)
_cell_angle_gamma 90.00
_cell_formula_units_Z 2
_cell_length_a 8.1864(5)
_cell_length_b 14.7920(10)
_cell_length_c 16.9584(11)
_cell_measurement_reflns_used 3178
_cell_measurement_temperature 294(2)
_cell_measurement_theta_max 23.03
_cell_measurement_theta_min 2.75
_cell_volume 2050.2(2)
_computing_cell_refinement 'SMART (Bruker, 2001)'
_computing_data_collection 'SMART (Bruker, 2001)'
_computing_data_reduction 'SAINT-Plus (Bruker, 2001)'
_computing_molecular_graphics 'SHELXTL (Sheldrick, 2008)'
_computing_publication_material 'SHELXTL (Sheldrick, 2008)'
_computing_structure_refinement 'SHELXL97 (Sheldrick, 2008)'
_computing_structure_solution 'SHELXS97 (Sheldrick, 2008)'
_diffrn_ambient_temperature 294(2)
_diffrn_measured_fraction_theta_full 0.996
_diffrn_measured_fraction_theta_max 0.996
_diffrn_measurement_device_type 'Bruker SMART CCD area-detector'
_diffrn_measurement_method '\f and \w'
_diffrn_radiation_monochromator graphite
_diffrn_radiation_source 'fine-focus sealed tube'
_diffrn_radiation_type MoK\a
_diffrn_radiation_wavelength 0.71073
_diffrn_reflns_av_R_equivalents 0.0833
_diffrn_reflns_av_sigmaI/netI 0.0739
_diffrn_reflns_limit_h_max 10
_diffrn_reflns_limit_h_min -10
_diffrn_reflns_limit_k_max 18
_diffrn_reflns_limit_k_min -14
_diffrn_reflns_limit_l_max 21
_diffrn_reflns_limit_l_min -20
_diffrn_reflns_number 13976
_diffrn_reflns_theta_full 27.00
_diffrn_reflns_theta_max 27.00
_diffrn_reflns_theta_min 1.83
_exptl_absorpt_coefficient_mu 1.095
_exptl_absorpt_correction_T_max 0.8984
_exptl_absorpt_correction_T_min 0.8107
_exptl_absorpt_correction_type multi-scan
_exptl_absorpt_process_details '(SADABS; Sheldrick, 2001)'
_exptl_crystal_colour black
_exptl_crystal_density_diffrn 1.461
_exptl_crystal_density_method 'not measured'
_exptl_crystal_description block
_exptl_crystal_F_000 932
_exptl_crystal_size_max 0.20
_exptl_crystal_size_mid 0.10
_exptl_crystal_size_min 0.10
_refine_diff_density_max 0.523
_refine_diff_density_min -0.356
_refine_ls_extinction_method none
_refine_ls_goodness_of_fit_ref 0.980
_refine_ls_hydrogen_treatment constr
_refine_ls_matrix_type full
_refine_ls_number_parameters 273
_refine_ls_number_reflns 4468
_refine_ls_number_restraints 0
_refine_ls_restrained_S_all 0.980
_refine_ls_R_factor_all 0.0795
_refine_ls_R_factor_gt 0.0509
_refine_ls_shift/su_max 0.000
_refine_ls_shift/su_mean 0.000
_refine_ls_structure_factor_coef Fsqd
_refine_ls_weighting_details 'calc w=1/[\s^2^(Fo^2^)+(0.0609P)^2^] where P=(Fo^2^+2Fc^2^)/3'
_refine_ls_weighting_scheme calc
_refine_ls_wR_factor_gt 0.1071
_refine_ls_wR_factor_ref 0.1288
_reflns_number_gt 3126
_reflns_number_total 4468
_reflns_threshold_expression I>2\s(I)
_cod_data_source_file br2066.cif
_cod_data_source_block I
_cod_depositor_comments
;
The following automatic conversions were performed:
'_symmetry_cell_setting' value 'Monoclinic' changed to 'monoclinic'
according to '/home/saulius/struct/CIF-dictionaries/cif_core.dic'
dictionary named 'cif_core.dic' version 2.4.1 from 2010-06-29.

Automatic conversion script
Id: cif_fix_enum 1527 2010-12-29 10:47:43Z saulius 

The following automatic conversions were performed:

'_symmetry_cell_setting' value 'Monoclinic' changed to 'monoclinic'
according to /home/saulius/struct/CIF-dictionaries/cif_core.dic
dictionary named 'cif_core.dic' version 2.4.1 from 2010-06-29.

Automatic conversion script
Id: cif_fix_values 1715 2011-07-08 13:25:40Z adriana 
;
_cod_original_sg_symbol_H-M 'P 21/n'
_cod_database_code 2217728
_cod_database_fobs_code 2217728

loop_
_symmetry_equiv_pos_as_xyz
'x, y, z'
'-x+1/2, y+1/2, -z+1/2'
'-x, -y, -z'
'x-1/2, -y-1/2, z-1/2'

loop_
_atom_site_type_symbol
_atom_site_label
_atom_site_fract_x
_atom_site_fract_y
_atom_site_fract_z
_atom_site_U_iso_or_equiv
_atom_site_adp_type
_atom_site_calc_flag
_atom_site_refinement_flags
_atom_site_occupancy
Cu Cu1 0.87999(4) 0.02801(2) 0.07623(2) 0.03962(15) Uani d . 1
C C1 0.7432(3) 0.2022(2) 0.05569(18) 0.0394(7) Uani d . 1
C C2 0.6560(4) 0.2775(2) 0.0271(2) 0.0506(8) Uani d . 1
H H2 0.5941 0.2742 -0.0205 0.061 Uiso calc R 1
C C3 0.6622(5) 0.3569(2) 0.0699(2) 0.0614(10) Uani d . 1
H H3 0.6053 0.4075 0.0508 0.074 Uiso calc R 1
C C4 0.7528(5) 0.3612(2) 0.1410(3) 0.0688(11) Uani d . 1
H H4 0.7547 0.4146 0.1700 0.083 Uiso calc R 1
C C5 0.8397(4) 0.2880(2) 0.1695(2) 0.0546(9) Uani d . 1
H H5 0.9014 0.2921 0.2171 0.065 Uiso calc R 1
C C6 0.8359(3) 0.2075(2) 0.12719(18) 0.0392(7) Uani d . 1
C C7 0.6479(4) 0.0977(2) -0.04292(18) 0.0399(7) Uani d . 1
H H7 0.5858 0.1452 -0.0647 0.048 Uiso calc R 1
C C8 0.6304(4) 0.0124(2) -0.08095(17) 0.0412(7) Uani d . 1
C C9 0.7215(4) -0.0655(2) -0.05630(19) 0.0419(7) Uani d . 1
C C10 0.6853(4) -0.1464(2) -0.0970(2) 0.0509(8) Uani d . 1
H H10 0.7399 -0.1991 -0.0812 0.061 Uiso calc R 1
C C11 0.5710(4) -0.1499(3) -0.1597(2) 0.0585(10) Uani d . 1
H H11 0.5500 -0.2046 -0.1853 0.070 Uiso calc R 1
C C12 0.4865(4) -0.0729(3) -0.1852(2) 0.0566(9) Uani d . 1
H H12 0.4112 -0.0753 -0.2283 0.068 Uiso calc R 1
C C13 0.5161(4) 0.0058(2) -0.1460(2) 0.0495(9) Uani d . 1
H H13 0.4588 0.0573 -0.1627 0.059 Uiso calc R 1
C C14 0.9997(4) 0.1198(2) 0.21836(19) 0.0473(8) Uani d . 1
H H14 1.0089 0.1718 0.2492 0.057 Uiso calc R 1
C C15 1.0785(4) 0.0411(2) 0.2491(2) 0.0478(8) Uani d . 1
C C16 1.0733(4) -0.0430(2) 0.2097(2) 0.0483(9) Uani d . 1
C C17 1.1600(5) -0.1157(3) 0.2469(2) 0.0654(11) Uani d . 1
H H17 1.1591 -0.1720 0.2226 0.078 Uiso calc R 1
C C18 1.2455(5) -0.1043(3) 0.3184(3) 0.0746(12) Uani d . 1
H H18 1.3026 -0.1529 0.3411 0.090 Uiso calc R 1
C C19 1.2486(5) -0.0225(3) 0.3570(2) 0.0787(14) Uani d . 1
H H19 1.3061 -0.0159 0.4055 0.094 Uiso calc R 1
C C20 1.1659(5) 0.0486(3) 0.3230(2) 0.0652(11) Uani d . 1
H H20 1.1671 0.1038 0.3493 0.078 Uiso calc R 1
C C21 0.7335(6) 0.1052(3) 0.4145(3) 0.0950(15) Uani d . 1
H H21A 0.8299 0.0998 0.3852 0.142 Uiso calc R 1
H H21B 0.6512 0.0643 0.3932 0.142 Uiso calc R 1
H H21C 0.7597 0.0905 0.4689 0.142 Uiso calc R 1
C C22 0.5134(5) 0.2143(3) 0.4363(3) 0.0993(17) Uani d . 1
H H22A 0.4918 0.2780 0.4326 0.149 Uiso calc R 1
H H22B 0.5093 0.1953 0.4902 0.149 Uiso calc R 1
H H22C 0.4325 0.1820 0.4042 0.149 Uiso calc R 1
C C23 0.7679(5) 0.2604(3) 0.3829(2) 0.0601(10) Uani d . 1
H H23 0.7243 0.3184 0.3800 0.072 Uiso calc R 1
N N1 0.7417(3) 0.11587(16) 0.01899(14) 0.0367(6) Uani d . 1
N N2 0.9162(3) 0.12659(17) 0.15158(14) 0.0384(6) Uani d . 1
N N3 0.6731(4) 0.1958(2) 0.40887(18) 0.0592(8) Uani d . 1
O O1 0.8363(3) -0.06591(14) 0.00094(13) 0.0492(6) Uani d . 1
O O2 0.9963(3) -0.05820(15) 0.14172(14) 0.0524(6) Uani d . 1
O O3 0.9070(3) 0.25103(17) 0.36246(15) 0.0639(7) Uani d . 1

loop_
_atom_site_aniso_label
_atom_site_aniso_U_11
_atom_site_aniso_U_22
_atom_site_aniso_U_33
_atom_site_aniso_U_12
_atom_site_aniso_U_13
_atom_site_aniso_U_23
Cu1 0.0424(2) 0.0340(2) 0.0420(2) 0.00078(17) -0.00157(16) 0.00026(17)
C1 0.0368(16) 0.0327(17) 0.0494(18) -0.0021(13) 0.0080(13) 0.0017(14)
C2 0.052(2) 0.0390(19) 0.060(2) -0.0029(16) -0.0039(16) 0.0066(17)
C3 0.069(2) 0.035(2) 0.080(3) 0.0043(17) -0.001(2) 0.0036(19)
C4 0.094(3) 0.033(2) 0.080(3) -0.002(2) 0.004(2) -0.011(2)
C5 0.067(2) 0.044(2) 0.052(2) -0.0055(17) -0.0006(17) -0.0067(17)
C6 0.0384(16) 0.0331(18) 0.0468(18) -0.0044(13) 0.0090(13) -0.0004(14)
C7 0.0396(16) 0.0368(18) 0.0431(17) 0.0010(14) 0.0015(13) 0.0054(14)
C8 0.0402(17) 0.0428(19) 0.0410(18) -0.0072(14) 0.0065(13) -0.0002(15)
C9 0.0402(17) 0.0417(19) 0.0445(18) -0.0069(15) 0.0090(14) -0.0039(15)
C10 0.054(2) 0.043(2) 0.057(2) -0.0049(16) 0.0113(17) -0.0072(17)
C11 0.059(2) 0.060(3) 0.058(2) -0.0212(19) 0.0127(18) -0.0195(19)
C12 0.048(2) 0.072(3) 0.049(2) -0.0140(19) 0.0005(16) -0.012(2)
C13 0.0421(19) 0.057(2) 0.049(2) -0.0032(16) 0.0006(15) 0.0002(17)
C14 0.0434(18) 0.054(2) 0.0449(19) -0.0027(16) 0.0038(15) -0.0066(16)
C15 0.0367(17) 0.060(2) 0.0468(19) -0.0023(15) 0.0010(14) 0.0082(17)
C16 0.0377(17) 0.056(2) 0.051(2) -0.0013(15) 0.0059(15) 0.0180(17)
C17 0.067(2) 0.060(3) 0.068(3) 0.004(2) 0.001(2) 0.024(2)
C18 0.068(3) 0.080(3) 0.075(3) 0.003(2) -0.006(2) 0.039(3)
C19 0.071(3) 0.108(4) 0.055(2) -0.005(3) -0.016(2) 0.026(3)
C20 0.062(2) 0.083(3) 0.049(2) -0.005(2) -0.0043(18) 0.007(2)
C21 0.113(4) 0.057(3) 0.119(4) 0.005(3) 0.038(3) 0.011(3)
C22 0.066(3) 0.095(4) 0.140(5) -0.001(3) 0.032(3) -0.015(3)
C23 0.073(3) 0.047(2) 0.060(2) 0.001(2) 0.002(2) -0.0103(19)
N1 0.0376(13) 0.0332(14) 0.0393(14) -0.0014(11) 0.0030(11) 0.0017(11)
N2 0.0356(13) 0.0390(15) 0.0405(14) -0.0020(11) 0.0026(11) -0.0006(12)
N3 0.0649(19) 0.0447(19) 0.070(2) 0.0021(15) 0.0183(16) -0.0075(16)
O1 0.0563(14) 0.0337(12) 0.0564(14) 0.0036(11) -0.0077(11) -0.0049(11)
O2 0.0599(15) 0.0405(13) 0.0557(14) 0.0052(11) -0.0063(11) 0.0072(11)
O3 0.0575(16) 0.0729(18) 0.0617(16) -0.0080(14) 0.0076(13) -0.0121(14)

loop_
_atom_type_symbol
_atom_type_description
_atom_type_scat_dispersion_real
_atom_type_scat_dispersion_imag
_atom_type_scat_source
C C 0.0033 0.0016 'International Tables Vol C Tables 4.2.6.8 and 6.1.1.4'
H H 0.0000 0.0000 'International Tables Vol C Tables 4.2.6.8 and 6.1.1.4'
N N 0.0061 0.0033 'International Tables Vol C Tables 4.2.6.8 and 6.1.1.4'
O O 0.0106 0.0060 'International Tables Vol C Tables 4.2.6.8 and 6.1.1.4'
Cu Cu 0.3201 1.2651 'International Tables Vol C Tables 4.2.6.8 and 6.1.1.4'

loop_
_geom_angle_atom_site_label_1
_geom_angle_atom_site_label_2
_geom_angle_atom_site_label_3
_geom_angle
O1 Cu1 O2 88.35(10)
O1 Cu1 N1 94.06(10)
O2 Cu1 N1 173.09(10)
O1 Cu1 N2 177.59(9)
O2 Cu1 N2 93.78(10)
N1 Cu1 N2 83.69(10)
C2 C1 C6 119.9(3)
C2 C1 N1 125.1(3)
C6 C1 N1 115.0(3)
C3 C2 C1 119.6(3)
C3 C2 H2 120.2
C1 C2 H2 120.2
C2 C3 C4 120.0(3)
C2 C3 H3 120.0
C4 C3 H3 120.0
C5 C4 C3 120.9(4)
C5 C4 H4 119.5
C3 C4 H4 119.5
C4 C5 C6 120.0(3)
C4 C5 H5 120.0
C6 C5 H5 120.0
C5 C6 C1 119.5(3)
C5 C6 N2 125.2(3)
C1 C6 N2 115.2(3)
N1 C7 C8 126.3(3)
N1 C7 H7 116.8
C8 C7 H7 116.8
C13 C8 C7 117.5(3)
C13 C8 C9 119.2(3)
C7 C8 C9 123.3(3)
O1 C9 C10 118.9(3)
O1 C9 C8 124.2(3)
C10 C9 C8 116.9(3)
C11 C10 C9 121.8(3)
C11 C10 H10 119.1
C9 C10 H10 119.1
C10 C11 C12 121.0(3)
C10 C11 H11 119.5
C12 C11 H11 119.5
C13 C12 C11 118.6(3)
C13 C12 H12 120.7
C11 C12 H12 120.7
C12 C13 C8 122.4(4)
C12 C13 H13 118.8
C8 C13 H13 118.8
N2 C14 C15 126.4(3)
N2 C14 H14 116.8
C15 C14 H14 116.8
C20 C15 C16 119.3(3)
C20 C15 C14 117.4(4)
C16 C15 C14 123.3(3)
O2 C16 C15 124.8(3)
O2 C16 C17 118.0(3)
C15 C16 C17 117.2(3)
C18 C17 C16 121.1(4)
C18 C17 H17 119.4
C16 C17 H17 119.4
C17 C18 C19 121.5(4)
C17 C18 H18 119.3
C19 C18 H18 119.3
C20 C19 C18 118.8(4)
C20 C19 H19 120.6
C18 C19 H19 120.6
C19 C20 C15 122.1(4)
C19 C20 H20 119.0
C15 C20 H20 119.0
N3 C21 H21A 109.5
N3 C21 H21B 109.5
H21A C21 H21B 109.5
N3 C21 H21C 109.5
H21A C21 H21C 109.5
H21B C21 H21C 109.5
N3 C22 H22A 109.5
N3 C22 H22B 109.5
H22A C22 H22B 109.5
N3 C22 H22C 109.5
H22A C22 H22C 109.5
H22B C22 H22C 109.5
O3 C23 N3 126.1(4)
O3 C23 H23 116.9
N3 C23 H23 116.9
C7 N1 C1 122.1(3)
C7 N1 Cu1 124.6(2)
C1 N1 Cu1 113.06(19)
C14 N2 C6 122.3(3)
C14 N2 Cu1 124.7(2)
C6 N2 Cu1 112.94(19)
C23 N3 C21 119.5(3)
C23 N3 C22 122.2(3)
C21 N3 C22 118.3(3)
C9 O1 Cu1 126.3(2)
C16 O2 Cu1 126.9(2)

loop_
_geom_bond_atom_site_label_1
_geom_bond_atom_site_label_2
_geom_bond_site_symmetry_2
_geom_bond_distance
_geom_bond_publ_flag
Cu1 O1 . 1.907(2) y
Cu1 O2 . 1.909(2) y
Cu1 N1 . 1.946(2) y
Cu1 N2 . 1.950(2) y
Cu1 O1 3_255 2.783(11). y
C1 C2 . 1.395(4) ?
C1 C6 . 1.396(4) ?
C1 N1 . 1.420(4) ?
C2 C3 . 1.380(5) ?
C2 H2 . 0.9300 ?
C3 C4 . 1.381(6) ?
C3 H3 . 0.9300 ?
C4 C5 . 1.369(5) ?
C4 H4 . 0.9300 ?
C5 C6 . 1.389(4) ?
C5 H5 . 0.9300 ?
C6 N2 . 1.416(4) ?
C7 N1 . 1.294(4) ?
C7 C8 . 1.421(4) ?
C7 H7 . 0.9300 ?
C8 C13 . 1.409(4) ?
C8 C9 . 1.423(5) ?
C9 O1 . 1.312(4) ?
C9 C10 . 1.405(4) ?
C10 C11 . 1.376(5) ?
C10 H10 . 0.9300 ?
C11 C12 . 1.389(5) ?
C11 H11 . 0.9300 ?
C12 C13 . 1.355(5) ?
C12 H12 . 0.9300 ?
C13 H13 . 0.9300 ?
C14 N2 . 1.293(4) ?
C14 C15 . 1.416(4) ?
C14 H14 . 0.9300 ?
C15 C20 . 1.411(5) ?
C15 C16 . 1.412(5) ?
C16 O2 . 1.302(4) ?
C16 C17 . 1.416(4) ?
C17 C18 . 1.375(6) ?
C17 H17 . 0.9300 ?
C18 C19 . 1.375(6) ?
C18 H18 . 0.9300 ?
C19 C20 . 1.360(6) ?
C19 H19 . 0.9300 ?
C20 H20 . 0.9300 ?
C21 N3 . 1.431(5) ?
C21 H21A . 0.9600 ?
C21 H21B . 0.9600 ?
C21 H21C . 0.9600 ?
C22 N3 . 1.438(5) ?
C22 H22A . 0.9600 ?
C22 H22B . 0.9600 ?
C22 H22C . 0.9600 ?
C23 O3 . 1.216(4) ?
C23 N3 . 1.321(5) ?
C23 H23 . 0.9300 ?

loop_
_geom_hbond_atom_site_label_D
_geom_hbond_atom_site_label_H
_geom_hbond_atom_site_label_A
_geom_hbond_site_symmetry_A
_geom_hbond_distance_DH
_geom_hbond_distance_HA
_geom_hbond_distance_DA
_geom_hbond_angle_DHA
C14 H14 O3 . 0.93 2.44 3.244(4) 145.1
C5 H5 O3 . 0.93 2.54 3.333(4) 143.9
C23 H23 O2 2_655 0.93 2.58 3.457(5) 157.6
C7 H7 O3 4_565 0.93 2.41 3.333(4) 170.0
C2 H2 O3 4_565 0.93 2.47 3.389(4) 171.8
C21 H21A O3 . 0.96 2.36 2.756(5) 104.0
